data_1510694
loop_
_publ_author_name
'Yelon, W.B.'
'Grandjean, F.'
'Pringle, O.A.'
'Xie, D.'
'Marasinghe, G.K.'
'James, W.J.'
'Long, G.J.'

_publ_section_title
;
 Neutron-diffraction and Moessbauer-effect study of the preterential
 silicon site occupation and magnetic structure of Nd2 Fe14-x Six B
;
_journal_name_full 'Journal of Applied Physics'
_journal_page_first 6798
_journal_page_last 6809
_journal_paper_doi 10.1063/1.355080
_journal_volume 74
_journal_year 1993
_chemical_formula_sum 'B2 Fe26.9 Nd4 Si1.1'
_chemical_name_systematic 'Fe20 Nd4 B2 (Fe6.9 Si1.1)'
_space_group_IT_number 136
_symmetry_space_group_name_Hall '-P 4n 2n'
_symmetry_space_group_name_H-M 'P 42/m n m'
_cell_angle_alpha 90
_cell_angle_beta 90
_cell_angle_gamma 90
_cell_formula_units_Z 2
_cell_length_a 8.7846
_cell_length_b 8.7846
_cell_length_c 12.178
_cell_volume 939.766
_citation_journal_id_ASTM JAPIAU
_cod_data_source_file boron_179.cif
_cod_data_source_block B2Fe26.9Nd4Si1.1
_cod_original_cell_volume 939.7666
_cod_database_code 1510694

loop_
_symmetry_equiv_pos_as_xyz
x,y,z
-y+1/2,x+1/2,z+1/2
-x,-y,z
y+1/2,-x+1/2,z+1/2
x+1/2,-y+1/2,-z+1/2
y,x,-z
-x+1/2,y+1/2,-z+1/2
-y,-x,-z
-x,-y,-z
y-1/2,-x-1/2,-z-1/2
x,y,-z
-y-1/2,x-1/2,-z-1/2
-x-1/2,y-1/2,z-1/2
-y,-x,z
x-1/2,-y-1/2,z-1/2
y,x,z

loop_
_atom_site_label
_atom_site_type_symbol
_atom_site_fract_x
_atom_site_fract_y
_atom_site_fract_z
_atom_site_occupancy
_atom_site_U_iso_or_equiv
Fe3 Fe 0.3175 0.3175 0.2473 1 0.0
Fe5 Fe 0.2225 0.5679 0.1286 1 0.0
Fe1 Fe 0 0.5 0 1 0.0
Si4 Si 0.0994 0.0994 0.205 0.13 0.0
Nd1 Nd 0.267 0.267 0 1 0.0
Si2 Si 0 0 0.6165 0.285 0.0
Fe6 Fe 0.0381 0.3608 0.1763 1 0.0
Fe4 Fe 0.0994 0.0994 0.205 0.87 0.0
B1 B 0.3699 0.6301 0 1 0.0
Nd2 Nd 0.1399 -0.1399 0 1 0.0
Fe2 Fe 0 0 0.6165 0.715 0.0
